data_2226668
loop_
_publ_author_name
'Zhao, Hua-Rong'
'Wang, Hai-Yan'
'Meng, Xiang-Wu'

_publ_section_title
;
 <i>N</i>-(3-Butyl-4-oxo-1,3-thiazolidin-2-ylidene)benzamide
;
_journal_coeditor_code SJ2789
_journal_issue 7
_journal_name_full 'Acta Crystallographica Section E'
_journal_page_first o1803
_journal_paper_doi 10.1107/S1600536810020556
_journal_volume 66
_journal_year 2010
_chemical_formula_iupac 'C14 H16 N2 O2 S'
_chemical_formula_moiety 'C14 H16 N2 O2 S'
_chemical_formula_sum 'C14 H16 N2 O2 S'
_chemical_formula_weight 276.35
_chemical_name_systematic
;
<i>N</i>-(3-Butyl-4-oxo-1,3-thiazolidin-2-ylidene)benzamide
;
_space_group_IT_number 14
_symmetry_cell_setting monoclinic
_symmetry_space_group_name_Hall '-P 2yn'
_symmetry_space_group_name_H-M 'P 1 21/n 1'
_atom_sites_solution_hydrogens geom
_atom_sites_solution_primary direct
_atom_sites_solution_secondary difmap
_audit_creation_method SHELXL-97
_cell_angle_alpha 90.00
_cell_angle_beta 99.895(3)
_cell_angle_gamma 90.00
_cell_formula_units_Z 4
_cell_length_a 5.46900(10)
_cell_length_b 30.5591(8)
_cell_length_c 8.6032(2)
_cell_measurement_reflns_used 3174
_cell_measurement_temperature 294(2)
_cell_measurement_theta_max 25.0
_cell_measurement_theta_min 2.8
_cell_volume 1416.44(6)
_computing_cell_refinement 'CrysAlis Pro (Oxford Diffraction, 2008)'
_computing_data_collection 'CrysAlis Pro (Oxford Diffraction, 2008)'
_computing_data_reduction 'CrysAlis Pro (Oxford Diffraction, 2008)'
_computing_molecular_graphics
;
ORTEP-3 for Windows (Farrugia, 1997) and OLEX2 (Dolomanov <i>et al.</i>,
2009).
;
_computing_publication_material 'WinGX (Farrugia, 1999)'
_computing_structure_refinement 'SHELXL97 (Sheldrick, 2008)'
_computing_structure_solution 'SHELXL97 (Sheldrick, 2008)'
_diffrn_ambient_temperature 294(2)
_diffrn_measured_fraction_theta_full 0.998
_diffrn_measured_fraction_theta_max 0.998
_diffrn_measurement_device_type 'Oxford Diffraction Nova A'
_diffrn_measurement_method '\w scans'
_diffrn_radiation_monochromator graphite
_diffrn_radiation_source 'fine-focus sealed tube'
_diffrn_radiation_type MoK\a
_diffrn_radiation_wavelength 0.71073
_diffrn_reflns_av_R_equivalents 0.0264
_diffrn_reflns_av_sigmaI/netI 0.0182
_diffrn_reflns_limit_h_max 3
_diffrn_reflns_limit_h_min -6
_diffrn_reflns_limit_k_max 36
_diffrn_reflns_limit_k_min -36
_diffrn_reflns_limit_l_max 10
_diffrn_reflns_limit_l_min -10
_diffrn_reflns_number 7446
_diffrn_reflns_theta_full 25.11
_diffrn_reflns_theta_max 25.11
_diffrn_reflns_theta_min 1.33
_diffrn_standards_number 0
_exptl_absorpt_coefficient_mu 0.228
_exptl_absorpt_correction_T_max 0.9842
_exptl_absorpt_correction_T_min 0.8946
_exptl_absorpt_correction_type multi-scan
_exptl_absorpt_process_details
;
(CrysAlis Pro; Oxford Diffraction, 2008)
;
_exptl_crystal_colour yellow
_exptl_crystal_density_diffrn 1.296
_exptl_crystal_density_method 'not measured'
_exptl_crystal_description platelet
_exptl_crystal_F_000 584
_exptl_crystal_size_max 0.50
_exptl_crystal_size_mid 0.14
_exptl_crystal_size_min 0.07
_refine_diff_density_max 0.201
_refine_diff_density_min -0.208
_refine_ls_extinction_coef 0.0113(18)
_refine_ls_extinction_expression Fc^*^=kFc[1+0.001xFc^2^\l^3^/sin(2\q)]^-1/4^
_refine_ls_extinction_method 'SHELXL97 (Sheldrick, 2008)'
_refine_ls_goodness_of_fit_ref 1.056
_refine_ls_hydrogen_treatment constr
_refine_ls_matrix_type full
_refine_ls_number_parameters 174
_refine_ls_number_reflns 2530
_refine_ls_number_restraints 0
_refine_ls_restrained_S_all 1.056
_refine_ls_R_factor_all 0.0576
_refine_ls_R_factor_gt 0.0441
_refine_ls_shift/su_max 0.001
_refine_ls_shift/su_mean 0.000
_refine_ls_structure_factor_coef Fsqd
_refine_ls_weighting_details 'calc w=1/[\s^2^(Fo^2^)+(0.0615P)^2^+0.3856P] where P=(Fo^2^+2Fc^2^)/3'
_refine_ls_weighting_scheme calc
_refine_ls_wR_factor_gt 0.1211
_refine_ls_wR_factor_ref 0.1293
_reflns_number_gt 1987
_reflns_number_total 2530
_reflns_threshold_expression I>2\s(I)
_cod_data_source_file sj2789.cif
_cod_data_source_block I
_cod_original_sg_symbol_H-M 'P 21/n'
_cod_database_code 2226668
_cod_database_fobs_code 2226668

loop_
_symmetry_equiv_pos_as_xyz
'x, y, z'
'-x+1/2, y+1/2, -z+1/2'
'-x, -y, -z'
'x-1/2, -y-1/2, z-1/2'

loop_
_atom_site_type_symbol
_atom_site_label
_atom_site_fract_x
_atom_site_fract_y
_atom_site_fract_z
_atom_site_U_iso_or_equiv
_atom_site_adp_type
_atom_site_calc_flag
_atom_site_refinement_flags
_atom_site_occupancy
_atom_site_disorder_assembly
_atom_site_disorder_group
S S1 0.28923(11) 0.210301(19) 0.34733(8) 0.0680(2) Uani d . 1 . .
N N1 0.0399(3) 0.14912(6) 0.1466(2) 0.0568(5) Uani d . 1 . .
N N2 0.4097(3) 0.12988(6) 0.3021(2) 0.0604(5) Uani d . 1 . .
O O1 -0.1307(3) 0.21815(6) 0.1475(2) 0.0846(6) Uani d . 1 . .
O O2 0.7761(3) 0.11970(7) 0.4680(2) 0.0903(6) Uani d . 1 . .
C C1 -0.3441(4) 0.12483(8) -0.0946(3) 0.0675(6) Uani d . 1 . .
H H1 -0.2120 0.1058 -0.0637 0.081 Uiso calc R 1 . .
C C2 -0.5428(5) 0.11225(10) -0.2086(3) 0.0834(8) Uani d . 1 . .
H H2 -0.5435 0.0846 -0.2540 0.100 Uiso calc R 1 . .
C C3 -0.7382(5) 0.14015(11) -0.2550(3) 0.0850(8) Uani d . 1 . .
H H3 -0.8711 0.1313 -0.3310 0.102 Uiso calc R 1 . .
C C4 -0.7377(4) 0.18069(11) -0.1902(3) 0.0798(8) Uani d . 1 . .
H H4 -0.8697 0.1996 -0.2228 0.096 Uiso calc R 1 . .
C C5 -0.5429(4) 0.19391(8) -0.0765(3) 0.0674(6) Uani d . 1 . .
H H5 -0.5441 0.2217 -0.0322 0.081 Uiso calc R 1 . .
C C6 -0.3447(4) 0.16583(7) -0.0278(2) 0.0555(5) Uani d . 1 . .
C C7 -0.1369(4) 0.18080(7) 0.0965(3) 0.0588(5) Uani d . 1 . .
C C8 0.2273(4) 0.16005(7) 0.2522(2) 0.0543(5) Uani d . 1 . .
C C9 0.6056(4) 0.14333(9) 0.4145(3) 0.0669(6) Uani d . 1 . .
C C10 0.5774(4) 0.19006(9) 0.4582(3) 0.0740(7) Uani d . 1 . .
H H10A 0.7154 0.2071 0.4338 0.089 Uiso calc R 1 . .
H H10B 0.5756 0.1925 0.5704 0.089 Uiso calc R 1 . .
C C11 0.4005(4) 0.08576(8) 0.2365(3) 0.0693(6) Uani d . 1 . .
H H11A 0.5683 0.0746 0.2452 0.083 Uiso calc R 1 . .
H H11B 0.3289 0.0870 0.1253 0.083 Uiso calc R 1 . .
C C12 0.2517(5) 0.05489(9) 0.3177(4) 0.0900(8) Uani d . 1 . .
H H12A 0.0871 0.0669 0.3160 0.108 Uiso calc R 1 . .
H H12B 0.3303 0.0516 0.4271 0.108 Uiso calc R 1 . .
C C13 0.2296(8) 0.01017(11) 0.2380(6) 0.1436(17) Uani d . 1 . .
H H13A 0.1831 0.0146 0.1251 0.172 Uiso calc R 1 . .
H H13B 0.3921 -0.0035 0.2564 0.172 Uiso calc R 1 . .
C C14 0.0574(10) -0.01942(15) 0.2872(8) 0.194(3) Uani d . 1 . .
H H14A 0.0878 -0.0214 0.4002 0.291 Uiso calc R 1 . .
H H14B 0.0767 -0.0478 0.2430 0.291 Uiso calc R 1 . .
H H14C -0.1084 -0.0091 0.2515 0.291 Uiso calc R 1 . .

loop_
_atom_site_aniso_label
_atom_site_aniso_U_11
_atom_site_aniso_U_22
_atom_site_aniso_U_33
_atom_site_aniso_U_12
_atom_site_aniso_U_13
_atom_site_aniso_U_23
S1 0.0674(4) 0.0599(4) 0.0716(4) -0.0109(3) -0.0022(3) -0.0083(3)
N1 0.0544(10) 0.0541(10) 0.0564(10) -0.0011(8) -0.0061(8) 0.0013(8)
N2 0.0529(10) 0.0640(11) 0.0592(10) 0.0002(8) -0.0045(8) 0.0004(9)
O1 0.0866(12) 0.0620(10) 0.0931(13) 0.0110(8) -0.0190(10) -0.0116(9)
O2 0.0606(10) 0.1150(15) 0.0852(12) 0.0086(10) -0.0155(9) 0.0012(11)
C1 0.0633(13) 0.0679(14) 0.0656(14) -0.0014(11) -0.0054(11) -0.0005(11)
C2 0.0786(17) 0.0852(18) 0.0781(17) -0.0140(14) -0.0104(13) -0.0076(14)
C3 0.0620(15) 0.115(2) 0.0689(16) -0.0187(15) -0.0132(12) 0.0112(16)
C4 0.0534(13) 0.102(2) 0.0792(17) 0.0026(13) -0.0040(12) 0.0219(16)
C5 0.0577(13) 0.0705(14) 0.0714(14) 0.0035(11) 0.0035(11) 0.0101(12)
C6 0.0495(11) 0.0596(12) 0.0548(11) -0.0026(9) 0.0021(9) 0.0075(10)
C7 0.0584(12) 0.0539(12) 0.0606(12) 0.0001(10) 0.0001(10) 0.0009(10)
C8 0.0534(11) 0.0540(12) 0.0531(11) -0.0059(9) 0.0027(9) 0.0013(9)
C9 0.0506(12) 0.0865(17) 0.0590(13) -0.0085(11) -0.0035(10) 0.0037(12)
C10 0.0615(14) 0.0884(18) 0.0669(14) -0.0221(12) -0.0039(11) -0.0040(13)
C11 0.0608(13) 0.0674(14) 0.0751(15) 0.0091(11) -0.0013(11) -0.0030(12)
C12 0.0860(19) 0.0689(16) 0.114(2) 0.0021(14) 0.0156(17) -0.0020(16)
C13 0.144(3) 0.0650(19) 0.234(5) -0.012(2) 0.068(3) -0.017(3)
C14 0.179(5) 0.108(3) 0.313(8) -0.038(3) 0.093(5) -0.040(4)

loop_
_atom_type_symbol
_atom_type_description
_atom_type_scat_dispersion_real
_atom_type_scat_dispersion_imag
_atom_type_scat_source
C C 0.0033 0.0016 'International Tables Vol C Tables 4.2.6.8 and 6.1.1.4'
H H 0.0000 0.0000 'International Tables Vol C Tables 4.2.6.8 and 6.1.1.4'
N N 0.0061 0.0033 'International Tables Vol C Tables 4.2.6.8 and 6.1.1.4'
O O 0.0106 0.0060 'International Tables Vol C Tables 4.2.6.8 and 6.1.1.4'
S S 0.1246 0.1234 'International Tables Vol C Tables 4.2.6.8 and 6.1.1.4'

loop_
_geom_angle_atom_site_label_1
_geom_angle_atom_site_label_2
_geom_angle_atom_site_label_3
_geom_angle_site_symmetry_1
_geom_angle_site_symmetry_3
_geom_angle
_geom_angle_publ_flag
C8 S1 C10 . . 91.59(11) ?
C8 N1 C7 . . 117.76(19) ?
C8 N2 C9 . . 117.08(19) ?
C8 N2 C11 . . 121.66(17) ?
C9 N2 C11 . . 121.24(19) ?
C6 C1 C2 . . 119.3(2) ?
C6 C1 H1 . . 120.4 ?
C2 C1 H1 . . 120.4 ?
C3 C2 C1 . . 120.7(3) ?
C3 C2 H2 . . 119.7 ?
C1 C2 H2 . . 119.7 ?
C4 C3 C2 . . 120.0(2) ?
C4 C3 H3 . . 120.0 ?
C2 C3 H3 . . 120.0 ?
C3 C4 C5 . . 120.4(2) ?
C3 C4 H4 . . 119.8 ?
C5 C4 H4 . . 119.8 ?
C4 C5 C6 . . 120.1(2) ?
C4 C5 H5 . . 120.0 ?
C6 C5 H5 . . 120.0 ?
C1 C6 C5 . . 119.5(2) ?
C1 C6 C7 . . 121.44(19) ?
C5 C6 C7 . . 119.0(2) ?
O1 C7 N1 . . 124.6(2) ?
O1 C7 C6 . . 121.0(2) ?
N1 C7 C6 . . 114.46(19) ?
N1 C8 N2 . . 119.52(19) ?
N1 C8 S1 . . 128.62(17) ?
N2 C8 S1 . . 111.86(14) ?
O2 C9 N2 . . 123.1(2) ?
O2 C9 C10 . . 125.7(2) ?
N2 C9 C10 . . 111.2(2) ?
C9 C10 S1 . . 108.30(15) ?
C9 C10 H10A . . 110.0 ?
S1 C10 H10A . . 110.0 ?
C9 C10 H10B . . 110.0 ?
S1 C10 H10B . . 110.0 ?
H10A C10 H10B . . 108.4 ?
N2 C11 C12 . . 112.8(2) ?
N2 C11 H11A . . 109.0 ?
C12 C11 H11A . . 109.0 ?
N2 C11 H11B . . 109.0 ?
C12 C11 H11B . . 109.0 ?
H11A C11 H11B . . 107.8 ?
C11 C12 C13 . . 111.3(3) ?
C11 C12 H12A . . 109.4 ?
C13 C12 H12A . . 109.4 ?
C11 C12 H12B . . 109.4 ?
C13 C12 H12B . . 109.4 ?
H12A C12 H12B . . 108.0 ?
C14 C13 C12 . . 116.2(4) ?
C14 C13 H13A . . 108.2 ?
C12 C13 H13A . . 108.2 ?
C14 C13 H13B . . 108.2 ?
C12 C13 H13B . . 108.2 ?
H13A C13 H13B . . 107.4 ?
C13 C14 H14A . . 109.5 ?
C13 C14 H14B . . 109.5 ?
H14A C14 H14B . . 109.5 ?
C13 C14 H14C . . 109.5 ?
H14A C14 H14C . . 109.5 ?
H14B C14 H14C . . 109.5 ?

loop_
_geom_bond_atom_site_label_1
_geom_bond_atom_site_label_2
_geom_bond_site_symmetry_2
_geom_bond_distance
_geom_bond_publ_flag
S1 C8 . 1.746(2) ?
S1 C10 . 1.805(2) ?
N1 C8 . 1.291(3) ?
N1 C7 . 1.384(3) ?
N2 C8 . 1.372(3) ?
N2 C9 . 1.377(3) ?
N2 C11 . 1.459(3) ?
O1 C7 . 1.221(3) ?
O2 C9 . 1.206(3) ?
C1 C6 . 1.379(3) ?
C1 C2 . 1.387(3) ?
C1 H1 . 0.9300 ?
C2 C3 . 1.372(4) ?
C2 H2 . 0.9300 ?
C3 C4 . 1.359(4) ?
C3 H3 . 0.9300 ?
C4 C5 . 1.377(3) ?
C4 H4 . 0.9300 ?
C5 C6 . 1.390(3) ?
C5 H5 . 0.9300 ?
C6 C7 . 1.492(3) ?
C9 C10 . 1.491(4) ?
C10 H10A . 0.9700 ?
C10 H10B . 0.9700 ?
C11 C12 . 1.495(4) ?
C11 H11A . 0.9700 ?
C11 H11B . 0.9700 ?
C12 C13 . 1.525(5) ?
C12 H12A . 0.9700 ?
C12 H12B . 0.9700 ?
C13 C14 . 1.421(5) ?
C13 H13A . 0.9700 ?
C13 H13B . 0.9700 ?
C14 H14A . 0.9600 ?
C14 H14B . 0.9600 ?
C14 H14C . 0.9600 ?

loop_
_geom_hbond_atom_site_label_D
_geom_hbond_atom_site_label_H
_geom_hbond_atom_site_label_A
_geom_hbond_site_symmetry_A
_geom_hbond_distance_DH
_geom_hbond_distance_HA
_geom_hbond_distance_DA
_geom_hbond_angle_DHA
_geom_hbond_publ_flag
C3 H3 O2 1_354 0.93 2.39 3.309(3) 172 y

loop_
_geom_torsion_atom_site_label_1
_geom_torsion_atom_site_label_2
_geom_torsion_atom_site_label_3
_geom_torsion_atom_site_label_4
_geom_torsion_site_symmetry_1
_geom_torsion_site_symmetry_2
_geom_torsion_site_symmetry_3
_geom_torsion_site_symmetry_4
_geom_torsion
_geom_torsion_publ_flag
C6 C1 C2 C3 . . . . 0.1(4) ?
C1 C2 C3 C4 . . . . 0.5(4) ?
C2 C3 C4 C5 . . . . -0.7(4) ?
C3 C4 C5 C6 . . . . 0.3(4) ?
C2 C1 C6 C5 . . . . -0.5(4) ?
C2 C1 C6 C7 . . . . 179.3(2) ?
C4 C5 C6 C1 . . . . 0.3(4) ?
C4 C5 C6 C7 . . . . -179.5(2) ?
C8 N1 C7 O1 . . . . -1.5(4) ?
C8 N1 C7 C6 . . . . 178.87(18) ?
C1 C6 C7 O1 . . . . 175.0(2) ?
C5 C6 C7 O1 . . . . -5.1(3) ?
C1 C6 C7 N1 . . . . -5.3(3) ?
C5 C6 C7 N1 . . . . 174.51(19) ?
C7 N1 C8 N2 . . . . -178.42(19) ?
C7 N1 C8 S1 . . . . 1.5(3) ?
C9 N2 C8 N1 . . . . 179.8(2) ?
C11 N2 C8 N1 . . . . 1.3(3) ?
C9 N2 C8 S1 . . . . -0.2(3) ?
C11 N2 C8 S1 . . . . -178.67(17) ?
C10 S1 C8 N1 . . . . -179.2(2) ?
C10 S1 C8 N2 . . . . 0.77(18) ?
C8 N2 C9 O2 . . . . 179.6(2) ?
C11 N2 C9 O2 . . . . -1.9(4) ?
C8 N2 C9 C10 . . . . -0.7(3) ?
C11 N2 C9 C10 . . . . 177.8(2) ?
O2 C9 C10 S1 . . . . -179.1(2) ?
N2 C9 C10 S1 . . . . 1.2(3) ?
C8 S1 C10 C9 . . . . -1.12(19) ?
C8 N2 C11 C12 . . . . -85.8(3) ?
C9 N2 C11 C12 . . . . 95.8(3) ?
N2 C11 C12 C13 . . . . 175.6(3) ?
C11 C12 C13 C14 . . . . -169.4(4) ?

loop_
_cod_related_entry_id
_cod_related_entry_database
_cod_related_entry_code
1 ChemSpider 30656135
